data_1535201
loop_
_publ_author_name
'Berkei, M.'
'Willner, H.'
'Bernhardt, E.'
'Mehring, M.'
'Schuermann, M.'

_publ_section_title
;
 Darstellung, spektroskopische Charakterisierung und Kristallstrukturen
 von Quecksilber(II)-bis(tetracyanoborat) Hg (B (C N)4)2 und
 Diquecksilber(I)-bis(tetracyanoborat) Hg2 (B (C N)4)2
;
_journal_name_full 'Zeitschrift fuer Anorganische und Allgemeine Chemie'
_journal_page_first 1734
_journal_page_last 1740
_journal_volume 628
_journal_year 2002
_chemical_formula_sum 'C8 B2 Hg N8'
_chemical_name_systematic 'Hg (B (C N)4)2'
_space_group_IT_number 164
_symmetry_space_group_name_Hall '-P 3 2"'
_symmetry_space_group_name_H-M 'P -3 m 1'
_cell_angle_alpha 90
_cell_angle_beta 90
_cell_angle_gamma 120
_cell_formula_units_Z 1
_cell_length_a 7.8175
_cell_length_b 7.8175
_cell_length_c 6.0168
_cell_volume 318.443
_citation_journal_id_ASTM ZAACAB
_cod_data_source_file Berkei_ZAACAB_2002_511.cif
_cod_data_source_block C8B2Hg1N8
_cod_original_cell_volume 318.4432
_cod_original_formula_sum 'C8 B2 Hg1 N8'
_cod_database_code 1535201

loop_
_symmetry_equiv_pos_as_xyz
x,y,z
-y,x-y,z
-x+y,-x,z
y,x,-z
-x,-x+y,-z
x-y,-y,-z
-x,-y,-z
y,-x+y,-z
x-y,x,-z
-y,-x,z
x,x-y,z
-x+y,y,z

loop_
_atom_site_label
_atom_site_type_symbol
_atom_site_fract_x
_atom_site_fract_y
_atom_site_fract_z
_atom_site_occupancy
_atom_site_U_iso_or_equiv
N1 N-3 -0.1436 0.1436 0.2236 1 0.0
B1 B+3 -0.3333 0.3333 0.372 1 0.0
C2 C+2 -0.3333 0.3333 0.642 1 0.0
Hg1 Hg+2 0 0 0 1 0.0
C1 C+2 -0.2219 0.2219 0.2827 1 0.0
N2 N-3 -0.3333 0.3333 0.826 1 0.0
